data_4339931
loop_
_publ_author_name
'Yang, Lei'
'Powell, Douglas R.'
'Klein, Eric L.'
'Grohmann, Andreas'
'Houser, Robert P.'

_publ_section_title
;
 Delocalized mixed-valence bi- and trinuclear complexes with short Cu-Cu
 bonds.
;
_journal_issue 17
_journal_name_full 'Inorganic chemistry'
_journal_page_first 6831
_journal_page_last 6833
_journal_paper_doi 10.1021/ic7010474
_journal_volume 46
_journal_year 2007
_chemical_formula_moiety
; 
 C26 H34 Cu N6 O4, Na, (C F3 O3 S), 
 (C4 H8 O)0.516, (C4 H10 O)0.484 
;
_chemical_formula_sum 'C31 H44.97 Cu3 F3 N6 Na O9 S'
_chemical_formula_weight 948.37
_chemical_name_systematic
; 
 ? 
;
_space_group_IT_number 14
_symmetry_cell_setting monoclinic
_symmetry_space_group_name_Hall '-P 2yn'
_symmetry_space_group_name_H-M 'P 1 21/n 1'
_atom_sites_solution_hydrogens geom
_atom_sites_solution_primary direct
_atom_sites_solution_secondary difmap
_audit_creation_method SHELXL-97
_cell_angle_alpha 90.00
_cell_angle_beta 93.685(9)
_cell_angle_gamma 90.00
_cell_formula_units_Z 4
_cell_length_a 12.633(3)
_cell_length_b 19.231(5)
_cell_length_c 15.626(5)
_cell_measurement_reflns_used 9293
_cell_measurement_temperature 100(2)
_cell_measurement_theta_max 26.32
_cell_measurement_theta_min 2.38
_cell_volume 3788.4(18)
_computing_cell_refinement 'Bruker SMART'
_computing_data_collection 'Bruker SMART'
_computing_data_reduction 'Bruker SAINT'
_computing_molecular_graphics 'SHELXTL (Sheldrick, 2000)'
_computing_publication_material 'SHELXTL (Sheldrick, 2000)'
_computing_structure_refinement 'SHELXTL (Sheldrick, 2000)'
_computing_structure_solution 'SHELXTL (Sheldrick, 2000)'
_diffrn_ambient_temperature 100(2)
_diffrn_measured_fraction_theta_full 1.000
_diffrn_measured_fraction_theta_max 1.000
_diffrn_measurement_device_type 'Bruker APEX'
_diffrn_measurement_method '\w scans'
_diffrn_radiation_monochromator graphite
_diffrn_radiation_source 'fine-focus sealed tube'
_diffrn_radiation_type MoK\a
_diffrn_radiation_wavelength 0.71073
_diffrn_reflns_av_R_equivalents 0.0000
_diffrn_reflns_av_sigmaI/netI 0.1294
_diffrn_reflns_limit_h_max 15
_diffrn_reflns_limit_h_min -15
_diffrn_reflns_limit_k_max 23
_diffrn_reflns_limit_k_min 0
_diffrn_reflns_limit_l_max 19
_diffrn_reflns_limit_l_min 0
_diffrn_reflns_number 15746
_diffrn_reflns_theta_full 26.00
_diffrn_reflns_theta_max 26.00
_diffrn_reflns_theta_min 1.93
_diffrn_standards_number 0
_exptl_absorpt_coefficient_mu 1.809
_exptl_absorpt_correction_T_max 0.935
_exptl_absorpt_correction_T_min 0.836
_exptl_absorpt_correction_type multi-scan
_exptl_absorpt_process_details 'SADABS (Sheldrick, 2002)'
_exptl_crystal_colour purple
_exptl_crystal_density_diffrn 1.663
_exptl_crystal_density_method 'not measured'
_exptl_crystal_description prism
_exptl_crystal_F_000 1944
_exptl_crystal_size_max 0.10
_exptl_crystal_size_mid 0.05
_exptl_crystal_size_min 0.04
_refine_diff_density_max 0.960
_refine_diff_density_min -1.026
_refine_diff_density_rms 0.117
_refine_ls_extinction_method none
_refine_ls_goodness_of_fit_ref 1.002
_refine_ls_hydrogen_treatment mixed
_refine_ls_matrix_type full
_refine_ls_number_parameters 540
_refine_ls_number_reflns 15747
_refine_ls_number_restraints 135
_refine_ls_restrained_S_all 1.005
_refine_ls_R_factor_all 0.1230
_refine_ls_R_factor_gt 0.0567
_refine_ls_shift/su_max 0.001
_refine_ls_shift/su_mean 0.000
_refine_ls_structure_factor_coef Fsqd
_refine_ls_weighting_details 'calc w=1/[\s^2^(Fo^2^)+(0.0320P)^2^] where P=(Fo^2^+2Fc^2^)/3'
_refine_ls_weighting_scheme calc
_refine_ls_wR_factor_gt 0.1038
_refine_ls_wR_factor_ref 0.1140
_reflns_number_gt 7806
_reflns_number_total 15746
_reflns_threshold_expression I>2\s(I)
_cod_data_source_file ic7010474-file003.cif
_cod_data_source_block compound_2b
_cod_depositor_comments
;
The following automatic conversions were performed:

'_symmetry_cell_setting' value 'Monoclinic' changed to 'monoclinic'
according to
/usr/data/users/saulius/automatic-downloads/retrospective/ACS/lib/dictionaries/cif_core.dic
dictionary named 'cif_core.dic' version 2.4.2 from 2011-04-26.

Automatic conversion script
Id: cif_fix_values 2281 2013-09-26 08:29:07Z andrius 
;
_cod_original_sg_symbol_H-M 'P 21/n'
_cod_database_code 4339931

loop_
_symmetry_equiv_pos_as_xyz
'x, y, z'
'-x+1/2, y+1/2, -z+1/2'
'-x, -y, -z'
'x-1/2, -y-1/2, z-1/2'

loop_
_atom_site_label
_atom_site_type_symbol
_atom_site_fract_x
_atom_site_fract_y
_atom_site_fract_z
_atom_site_U_iso_or_equiv
_atom_site_adp_type
_atom_site_occupancy
_atom_site_symmetry_multiplicity
_atom_site_calc_flag
_atom_site_refinement_flags
_atom_site_disorder_assembly
_atom_site_disorder_group
Cu1 Cu 0.64938(4) 0.65625(3) 0.70044(3) 0.02793(15) Uani 1 1 d . . .
Cu2 Cu 0.52830(4) 0.64876(3) 0.54585(3) 0.03005(15) Uani 1 1 d . . .
Cu3 Cu 0.65441(4) 0.55545(3) 0.57706(3) 0.02926(15) Uani 1 1 d . . .
O1A O 0.5077(2) 0.84169(14) 0.66304(18) 0.0346(8) Uani 1 1 d . . .
O2A O 0.5378(2) 0.50054(13) 0.60543(17) 0.0282(7) Uani 1 1 d . . .
N1A N 0.4254(3) 0.73006(17) 0.5180(2) 0.0317(9) Uani 1 1 d . . .
N2A N 0.5462(3) 0.72609(17) 0.6856(2) 0.0268(9) Uani 1 1 d . . .
N3A N 0.4308(3) 0.59522(18) 0.6033(2) 0.0279(9) Uani 1 1 d . . .
C1A C 0.4408(4) 0.7686(2) 0.4469(3) 0.0345(12) Uani 1 1 d . . .
H1A H 0.4938 0.7552 0.4097 0.041 Uiso 1 1 calc R . .
C2A C 0.3802(4) 0.8271(2) 0.4284(3) 0.0425(13) Uani 1 1 d . . .
H2A H 0.3915 0.8535 0.3784 0.051 Uiso 1 1 calc R . .
C3A C 0.3045(4) 0.8470(3) 0.4812(3) 0.0564(15) Uani 1 1 d . . .
H3A H 0.2622 0.8869 0.4685 0.068 Uiso 1 1 calc R . .
C4A C 0.2902(4) 0.8078(2) 0.5541(3) 0.0456(14) Uani 1 1 d . . .
H4A H 0.2381 0.8212 0.5921 0.055 Uiso 1 1 calc R . .
C5A C 0.3512(3) 0.7494(2) 0.5717(3) 0.0295(11) Uani 1 1 d . . .
C6A C 0.3432(3) 0.7054(2) 0.6518(3) 0.0260(11) Uani 1 1 d . . .
C7A C 0.2440(3) 0.7235(2) 0.6978(3) 0.0354(12) Uani 1 1 d . . .
H7A1 H 0.2480 0.7719 0.7172 0.053 Uiso 1 1 d R . .
H7A2 H 0.2390 0.6928 0.7474 0.053 Uiso 1 1 d R . .
H7A3 H 0.1812 0.7173 0.6584 0.053 Uiso 1 1 d R . .
C8A C 0.4408(3) 0.7178(2) 0.7173(3) 0.0296(11) Uani 1 1 d . . .
H8A1 H 0.4258 0.7599 0.7509 0.036 Uiso 1 1 calc R . .
H8A2 H 0.4441 0.6781 0.7579 0.036 Uiso 1 1 calc R . .
C9A C 0.5695(4) 0.7904(2) 0.6610(3) 0.0310(11) Uani 1 1 d . . .
C10A C 0.6774(3) 0.8026(2) 0.6284(3) 0.0370(12) Uani 1 1 d . . .
H10A H 0.6698 0.8144 0.5672 0.056 Uiso 1 1 d R . .
H10B H 0.7200 0.7603 0.6363 0.056 Uiso 1 1 d R . .
H10C H 0.7126 0.8410 0.6601 0.056 Uiso 1 1 d R . .
C11A C 0.3333(3) 0.6273(2) 0.6279(3) 0.0300(11) Uani 1 1 d . . .
H11A H 0.3080 0.6017 0.6777 0.036 Uiso 1 1 calc R . .
H11B H 0.2787 0.6222 0.5800 0.036 Uiso 1 1 calc R . .
C12A C 0.4473(4) 0.5292(2) 0.6191(3) 0.0278(11) Uani 1 1 d . . .
C13A C 0.3665(4) 0.4810(2) 0.6532(3) 0.0404(13) Uani 1 1 d . . .
H13A H 0.3834 0.4329 0.6385 0.061 Uiso 1 1 d R . .
H13B H 0.2959 0.4929 0.6279 0.061 Uiso 1 1 d R . .
H13C H 0.3675 0.4858 0.7157 0.061 Uiso 1 1 d R . .
O2B O 0.6248(2) 0.68436(14) 0.47200(18) 0.0349(8) Uani 1 1 d . . .
O1B O 0.8256(2) 0.50388(15) 0.81125(18) 0.0434(9) Uani 1 1 d . . .
N1B N 0.7607(3) 0.47441(18) 0.5984(2) 0.0294(9) Uani 1 1 d . . .
N2B N 0.7570(3) 0.59079(17) 0.7232(2) 0.0279(9) Uani 1 1 d . . .
N3B N 0.7532(3) 0.61337(18) 0.5256(2) 0.0331(10) Uani 1 1 d . . .
C1B C 0.7219(4) 0.4101(2) 0.5998(3) 0.0334(12) Uani 1 1 d . . .
H1B H 0.6481 0.4035 0.5866 0.040 Uiso 1 1 calc R . .
C2B C 0.7852(4) 0.3520(2) 0.6197(3) 0.0407(13) Uani 1 1 d . . .
H2B H 0.7560 0.3064 0.6183 0.049 Uiso 1 1 calc R . .
C3B C 0.8909(4) 0.3630(3) 0.6413(3) 0.0441(13) Uani 1 1 d . . .
H3B H 0.9364 0.3249 0.6559 0.053 Uiso 1 1 calc R . .
C4B C 0.9307(4) 0.4304(2) 0.6417(3) 0.0371(12) Uani 1 1 d . . .
H4B H 1.0038 0.4385 0.6568 0.045 Uiso 1 1 calc R . .
C5B C 0.8643(4) 0.4858(2) 0.6203(3) 0.0288(11) Uani 1 1 d . . .
C6B C 0.9020(3) 0.5602(2) 0.6197(3) 0.0319(11) Uani 1 1 d . . .
C7B C 1.0234(3) 0.5655(2) 0.6251(3) 0.0464(14) Uani 1 1 d . . .
H7B1 H 1.0444 0.6146 0.6244 0.070 Uiso 1 1 d R . .
H7B2 H 1.0513 0.5415 0.5760 0.070 Uiso 1 1 d R . .
H7B3 H 1.0521 0.5439 0.6784 0.070 Uiso 1 1 d R . .
C8B C 0.8641(3) 0.6028(2) 0.6969(3) 0.0378(12) Uani 1 1 d . . .
H8B1 H 0.9141 0.5935 0.7470 0.045 Uiso 1 1 calc R . .
H8B2 H 0.8703 0.6527 0.6828 0.045 Uiso 1 1 calc R . .
C9B C 0.7496(4) 0.5401(2) 0.7819(3) 0.0302(11) Uani 1 1 d . . .
C10B C 0.6409(3) 0.5255(2) 0.8111(3) 0.0388(13) Uani 1 1 d . . .
H10D H 0.6068 0.4893 0.7748 0.058 Uiso 1 1 d R . .
H10E H 0.5981 0.5680 0.8068 0.058 Uiso 1 1 d R . .
H10F H 0.6468 0.5096 0.8708 0.058 Uiso 1 1 d R . .
C11B C 0.8655(4) 0.5953(2) 0.5332(3) 0.0375(12) Uani 1 1 d . . .
H11C H 0.9077 0.6381 0.5265 0.045 Uiso 1 1 calc R . .
H11D H 0.8807 0.5634 0.4858 0.045 Uiso 1 1 calc R . .
C12B C 0.7234(4) 0.6673(2) 0.4786(3) 0.0307(11) Uani 1 1 d . . .
C13B C 0.7953(4) 0.7114(2) 0.4294(3) 0.0469(14) Uani 1 1 d . . .
H13D H 0.7538 0.7475 0.3985 0.070 Uiso 1 1 d R . .
H13E H 0.8307 0.6823 0.3884 0.070 Uiso 1 1 d R . .
H13F H 0.8487 0.7331 0.4691 0.070 Uiso 1 1 d R . .
Na1 Na 0.95578(13) 0.45092(8) 0.88563(11) 0.0379(5) Uani 1 1 d . . .
S1C S 1.13673(11) 0.56625(7) 0.89695(9) 0.0438(3) Uani 1 1 d . . .
O1C O 1.1299(3) 0.63563(15) 0.8683(2) 0.0735(12) Uani 1 1 d . . .
O2C O 1.0917(3) 0.5503(2) 0.9753(2) 0.0948(15) Uani 1 1 d . . .
O3C O 1.1067(3) 0.51525(18) 0.8338(3) 0.0822(13) Uani 1 1 d . . .
C1C C 1.2779(4) 0.5505(3) 0.9165(4) 0.0567(15) Uani 1 1 d . . .
F1C F 1.3305(2) 0.56623(17) 0.8509(2) 0.0785(10) Uani 1 1 d . . .
F2C F 1.3003(3) 0.4875(2) 0.9376(3) 0.1190(16) Uani 1 1 d . . .
F3C F 1.3121(3) 0.5906(3) 0.9805(3) 0.163(2) Uani 1 1 d . . .
O1S O 0.3318(4) 0.8913(2) 0.7515(3) 0.1130(17) Uani 1 1 d D . .
H1SA H 0.388(4) 0.871(3) 0.722(4) 0.136 Uiso 1 1 d D . .
H1SB H 0.330(5) 0.9342(18) 0.717(3) 0.136 Uiso 1 1 d D . .
O1T O -0.0286(5) 0.7577(3) 0.6404(4) 0.0554(16) Uani 0.516(4) 1 d PDU A 1
C2T C -0.0090(13) 0.8235(5) 0.6010(7) 0.0564(19) Uani 0.516(4) 1 d PDU A 1
H2T1 H -0.0755 0.8437 0.5749 0.068 Uiso 0.516(4) 1 calc PR A 1
H2T2 H 0.0424 0.8186 0.5561 0.068 Uiso 0.516(4) 1 calc PR A 1
C3T C 0.0354(9) 0.8674(6) 0.6729(6) 0.058(2) Uani 0.516(4) 1 d PDU A 1
H3T1 H 0.0203 0.9172 0.6614 0.070 Uiso 0.516(4) 1 calc PR A 1
H3T2 H 0.1131 0.8610 0.6814 0.070 Uiso 0.516(4) 1 calc PR A 1
C4T C -0.0184(10) 0.8434(5) 0.7496(7) 0.064(2) Uani 0.516(4) 1 d PDU A 1
H4T1 H 0.0269 0.8509 0.8029 0.076 Uiso 0.516(4) 1 calc PR A 1
H4T2 H -0.0871 0.8674 0.7544 0.076 Uiso 0.516(4) 1 calc PR A 1
C5T C -0.0337(12) 0.7683(5) 0.7314(6) 0.055(2) Uani 0.516(4) 1 d PDU A 1
H5T1 H 0.0223 0.7409 0.7631 0.066 Uiso 0.516(4) 1 calc PR A 1
H5T2 H -0.1034 0.7529 0.7499 0.066 Uiso 0.516(4) 1 calc PR A 1
C1T' C 0.0543(9) 0.7945(6) 0.4471(6) 0.094(4) Uani 0.484(4) 1 d PDU A 2
H1T1 H 0.1313 0.7875 0.4492 0.140 Uiso 0.484(4) 1 d PR A 2
H1T2 H 0.0301 0.8135 0.3910 0.140 Uiso 0.484(4) 1 d PR A 2
H1T3 H 0.0191 0.7499 0.4559 0.140 Uiso 0.484(4) 1 d PR A 2
C2T' C 0.0296(9) 0.8435(5) 0.5143(6) 0.067(2) Uani 0.484(4) 1 d PDU A 2
H2T3 H 0.0907 0.8746 0.5285 0.081 Uiso 0.484(4) 1 calc PR A 2
H2T4 H -0.0325 0.8723 0.4957 0.081 Uiso 0.484(4) 1 calc PR A 2
O3T' O 0.0072(9) 0.8023(4) 0.5865(4) 0.0568(18) Uani 0.484(4) 1 d PDU A 2
C4T' C -0.0083(11) 0.8480(5) 0.6558(7) 0.061(2) Uani 0.484(4) 1 d PDU A 2
H4T3 H -0.0705 0.8783 0.6423 0.073 Uiso 0.484(4) 1 calc PR A 2
H4T4 H 0.0550 0.8777 0.6675 0.073 Uiso 0.484(4) 1 calc PR A 2
C5T' C -0.0259(12) 0.8040(5) 0.7300(7) 0.056(3) Uani 0.484(4) 1 d PDU A 2
H5T3 H -0.0778 0.7677 0.7137 0.084 Uiso 0.484(4) 1 d PR A 2
H5T4 H -0.0527 0.8327 0.7757 0.084 Uiso 0.484(4) 1 d PR A 2
H5T5 H 0.0413 0.7824 0.7504 0.084 Uiso 0.484(4) 1 d PR A 2

loop_
_atom_site_aniso_label
_atom_site_aniso_U_11
_atom_site_aniso_U_22
_atom_site_aniso_U_33
_atom_site_aniso_U_23
_atom_site_aniso_U_13
_atom_site_aniso_U_12
Cu1 0.0322(3) 0.0313(3) 0.0198(3) -0.0030(3) -0.0020(2) -0.0023(3)
Cu2 0.0367(3) 0.0340(3) 0.0190(3) 0.0017(3) -0.0011(3) -0.0040(3)
Cu3 0.0363(3) 0.0311(3) 0.0201(3) -0.0022(3) -0.0004(2) -0.0056(3)
O1A 0.0413(19) 0.0323(18) 0.0295(19) -0.0037(16) -0.0037(15) 0.0021(16)
O2A 0.039(2) 0.0317(17) 0.0138(17) 0.0001(14) -0.0021(14) -0.0051(15)
N1A 0.041(2) 0.032(2) 0.021(2) 0.0014(19) -0.0023(19) -0.0012(19)
N2A 0.031(2) 0.031(2) 0.018(2) -0.0034(18) -0.0016(17) -0.0097(18)
N3A 0.034(2) 0.035(2) 0.013(2) -0.0006(18) -0.0053(17) -0.0049(19)
C1A 0.050(3) 0.037(3) 0.017(3) 0.005(2) 0.000(2) -0.003(2)
C2A 0.063(4) 0.040(3) 0.024(3) 0.011(2) -0.006(3) 0.000(3)
C3A 0.077(4) 0.057(4) 0.035(3) 0.017(3) -0.003(3) 0.028(3)
C4A 0.054(4) 0.055(3) 0.028(3) 0.004(3) 0.004(3) 0.018(3)
C5A 0.032(3) 0.043(3) 0.013(3) -0.005(2) -0.002(2) -0.001(2)
C6A 0.029(3) 0.034(3) 0.015(3) 0.007(2) -0.002(2) 0.002(2)
C7A 0.037(3) 0.043(3) 0.024(3) 0.002(2) -0.005(2) 0.003(2)
C8A 0.041(3) 0.031(3) 0.015(3) -0.003(2) -0.004(2) 0.001(2)
C9A 0.044(3) 0.035(3) 0.012(3) -0.006(2) -0.009(2) -0.009(2)
C10A 0.041(3) 0.036(3) 0.034(3) -0.001(2) 0.002(2) -0.005(2)
C11A 0.037(3) 0.041(3) 0.011(3) 0.002(2) -0.005(2) -0.006(2)
C12A 0.037(3) 0.039(3) 0.007(2) -0.006(2) -0.003(2) -0.013(2)
C13A 0.046(3) 0.040(3) 0.035(3) -0.003(3) 0.005(2) -0.012(2)
O2B 0.042(2) 0.0377(19) 0.026(2) 0.0067(15) 0.0019(16) -0.0078(16)
O1B 0.050(2) 0.049(2) 0.029(2) -0.0056(17) -0.0138(17) 0.0152(17)
N1B 0.032(2) 0.036(2) 0.020(2) -0.0084(18) 0.0000(18) -0.0062(18)
N2B 0.028(2) 0.034(2) 0.021(2) -0.0060(19) 0.0004(18) -0.0050(18)
N3B 0.040(3) 0.033(2) 0.027(2) -0.008(2) 0.0022(19) -0.0055(19)
C1B 0.042(3) 0.039(3) 0.017(3) -0.002(2) -0.008(2) -0.003(2)
C2B 0.060(4) 0.035(3) 0.026(3) -0.002(2) -0.011(2) -0.005(3)
C3B 0.052(4) 0.047(3) 0.032(3) 0.002(3) -0.009(3) 0.011(3)
C4B 0.039(3) 0.051(3) 0.020(3) -0.009(2) -0.006(2) 0.004(3)
C5B 0.035(3) 0.036(3) 0.016(3) -0.006(2) 0.005(2) 0.000(2)
C6B 0.029(3) 0.043(3) 0.024(3) -0.010(2) 0.005(2) -0.004(2)
C7B 0.044(3) 0.052(3) 0.044(3) -0.016(3) 0.007(3) 0.001(3)
C8B 0.035(3) 0.050(3) 0.028(3) -0.012(3) -0.002(2) 0.000(2)
C9B 0.037(3) 0.033(3) 0.020(3) -0.010(2) -0.006(2) -0.002(2)
C10B 0.052(3) 0.038(3) 0.026(3) 0.007(2) -0.005(2) -0.004(2)
C11B 0.041(3) 0.039(3) 0.033(3) -0.001(3) 0.012(2) -0.003(2)
C12B 0.046(3) 0.031(3) 0.016(3) -0.007(2) 0.008(2) -0.009(2)
C13B 0.055(4) 0.046(3) 0.042(3) 0.009(3) 0.017(3) -0.006(3)
Na1 0.0472(11) 0.0349(10) 0.0305(11) 0.0005(9) -0.0066(9) 0.0074(9)
S1C 0.0593(9) 0.0384(8) 0.0342(9) 0.0054(7) 0.0056(7) -0.0017(7)
O1C 0.093(3) 0.033(2) 0.100(3) 0.021(2) 0.042(3) 0.006(2)
O2C 0.096(3) 0.142(4) 0.049(3) 0.050(3) 0.032(2) 0.019(3)
O3C 0.063(3) 0.070(3) 0.109(4) -0.042(3) -0.028(2) 0.009(2)
C1C 0.061(4) 0.062(4) 0.046(4) 0.001(4) -0.007(3) -0.016(3)
F1C 0.065(2) 0.112(3) 0.061(2) 0.038(2) 0.0200(19) 0.004(2)
F2C 0.072(3) 0.112(3) 0.172(4) 0.096(3) 0.000(3) 0.023(2)
F3C 0.118(4) 0.256(6) 0.108(4) -0.087(4) -0.047(3) -0.041(4)
O1S 0.113(4) 0.102(4) 0.125(5) 0.015(3) 0.012(3) 0.004(3)
O1T 0.072(4) 0.058(4) 0.036(3) 0.001(3) -0.004(3) -0.004(3)
C2T 0.067(4) 0.064(4) 0.038(3) 0.003(3) 0.003(3) 0.000(4)
C3T 0.069(5) 0.061(4) 0.046(4) -0.006(4) 0.011(4) -0.005(4)
C4T 0.085(4) 0.063(5) 0.044(4) -0.005(4) 0.010(4) -0.012(4)
C5T 0.077(5) 0.054(5) 0.034(4) -0.003(4) -0.002(4) -0.011(5)
C1T' 0.073(8) 0.170(10) 0.036(6) -0.031(6) -0.006(6) -0.044(8)
C2T' 0.064(5) 0.089(5) 0.048(4) 0.007(4) 0.006(4) 0.014(4)
O3T' 0.064(4) 0.068(4) 0.039(3) -0.002(3) 0.007(3) 0.004(3)
C4T' 0.074(4) 0.065(4) 0.044(4) -0.003(3) 0.009(4) -0.001(4)
C5T' 0.086(6) 0.049(7) 0.033(4) -0.014(5) 0.004(5) -0.011(7)

loop_
_atom_type_symbol
_atom_type_description
_atom_type_scat_dispersion_real
_atom_type_scat_dispersion_imag
_atom_type_scat_source
C C 0.0033 0.0016 'International Tables Vol C Tables 4.2.6.8 and 6.1.1.4'
H H 0.0000 0.0000 'International Tables Vol C Tables 4.2.6.8 and 6.1.1.4'
N N 0.0061 0.0033 'International Tables Vol C Tables 4.2.6.8 and 6.1.1.4'
O O 0.0106 0.0060 'International Tables Vol C Tables 4.2.6.8 and 6.1.1.4'
F F 0.0171 0.0103 'International Tables Vol C Tables 4.2.6.8 and 6.1.1.4'
S S 0.1246 0.1234 'International Tables Vol C Tables 4.2.6.8 and 6.1.1.4'
Cu Cu 0.3201 1.2651 'International Tables Vol C Tables 4.2.6.8 and 6.1.1.4'
Na Na 0.0362 0.0249 'International Tables Vol C Tables 4.2.6.8 and 6.1.1.4'

loop_
_geom_angle_atom_site_label_1
_geom_angle_atom_site_label_2
_geom_angle_atom_site_label_3
_geom_angle
_geom_angle_site_symmetry_1
_geom_angle_site_symmetry_3
N2B Cu1 N2A 175.22(14) . .
N2B Cu1 Cu3 66.91(10) . .
N2A Cu1 Cu3 117.85(10) . .
N2B Cu1 Cu2 118.90(10) . .
N2A Cu1 Cu2 65.79(10) . .
Cu3 Cu1 Cu2 52.23(2) . .
O2B Cu2 N3A 166.81(14) . .
O2B Cu2 N1A 91.12(14) . .
N3A Cu2 N1A 95.30(15) . .
O2B Cu2 Cu3 87.07(10) . .
N3A Cu2 Cu3 86.62(11) . .
N1A Cu2 Cu3 178.05(11) . .
O2B Cu2 Cu1 100.02(10) . .
N3A Cu2 Cu1 87.39(10) . .
N1A Cu2 Cu1 116.67(10) . .
Cu3 Cu2 Cu1 63.02(2) . .
O2A Cu3 N3B 167.34(14) . .
O2A Cu3 N1B 92.79(13) . .
N3B Cu3 N1B 94.19(15) . .
O2A Cu3 Cu2 87.06(9) . .
N3B Cu3 Cu2 85.52(12) . .
N1B Cu3 Cu2 177.59(10) . .
O2A Cu3 Cu1 100.19(9) . .
N3B Cu3 Cu1 85.89(10) . .
N1B Cu3 Cu1 117.62(10) . .
Cu2 Cu3 Cu1 64.76(3) . .
C9A O1A Na1 124.8(3) . 2_656
C12A O2A Cu3 120.7(3) . .
C5A N1A C1A 120.0(4) . .
C5A N1A Cu2 122.1(3) . .
C1A N1A Cu2 117.7(3) . .
C9A N2A C8A 115.0(4) . .
C9A N2A Cu1 122.3(3) . .
C8A N2A Cu1 121.4(3) . .
C12A N3A C11A 119.4(4) . .
C12A N3A Cu2 121.4(3) . .
C11A N3A Cu2 119.2(3) . .
N1A C1A C2A 120.6(4) . .
N1A C1A H1A 119.7 . .
C2A C1A H1A 119.7 . .
C3A C2A C1A 120.3(5) . .
C3A C2A H2A 119.9 . .
C1A C2A H2A 119.9 . .
C2A C3A C4A 118.7(5) . .
C2A C3A H3A 120.6 . .
C4A C3A H3A 120.6 . .
C5A C4A C3A 120.3(5) . .
C5A C4A H4A 119.8 . .
C3A C4A H4A 119.8 . .
N1A C5A C4A 120.1(4) . .
N1A C5A C6A 116.4(4) . .
C4A C5A C6A 123.4(4) . .
C5A C6A C7A 111.2(3) . .
C5A C6A C11A 110.5(3) . .
C7A C6A C11A 106.1(3) . .
C5A C6A C8A 111.2(3) . .
C7A C6A C8A 107.0(3) . .
C11A C6A C8A 110.6(3) . .
C6A C7A H7A1 109.6 . .
C6A C7A H7A2 109.4 . .
H7A1 C7A H7A2 109.5 . .
C6A C7A H7A3 109.4 . .
H7A1 C7A H7A3 109.5 . .
H7A2 C7A H7A3 109.5 . .
N2A C8A C6A 119.4(3) . .
N2A C8A H8A1 107.5 . .
C6A C8A H8A1 107.5 . .
N2A C8A H8A2 107.5 . .
C6A C8A H8A2 107.5 . .
H8A1 C8A H8A2 107.0 . .
O1A C9A N2A 124.7(4) . .
O1A C9A C10A 117.6(4) . .
N2A C9A C10A 117.6(4) . .
C9A C10A H10A 109.4 . .
C9A C10A H10B 109.3 . .
H10A C10A H10B 109.5 . .
C9A C10A H10C 109.7 . .
H10A C10A H10C 109.5 . .
H10B C10A H10C 109.5 . .
N3A C11A C6A 114.7(3) . .
N3A C11A H11A 108.6 . .
C6A C11A H11A 108.6 . .
N3A C11A H11B 108.6 . .
C6A C11A H11B 108.6 . .
H11A C11A H11B 107.6 . .
O2A C12A N3A 120.8(4) . .
O2A C12A C13A 115.0(4) . .
N3A C12A C13A 124.2(4) . .
C12A C13A H13A 109.6 . .
C12A C13A H13B 109.5 . .
H13A C13A H13B 109.5 . .
C12A C13A H13C 109.2 . .
H13A C13A H13C 109.5 . .
H13B C13A H13C 109.5 . .
C12B O2B Cu2 121.7(3) . .
C9B O1B Na1 169.1(3) . .
C1B N1B C5B 120.0(4) . .
C1B N1B Cu3 117.8(3) . .
C5B N1B Cu3 121.8(3) . .
C9B N2B C8B 114.4(4) . .
C9B N2B Cu1 122.4(3) . .
C8B N2B Cu1 121.1(3) . .
C12B N3B C11B 118.5(4) . .
C12B N3B Cu3 122.0(3) . .
C11B N3B Cu3 119.3(3) . .
N1B C1B C2B 122.7(4) . .
N1B C1B H1B 118.6 . .
C2B C1B H1B 118.6 . .
C3B C2B C1B 117.7(4) . .
C3B C2B H2B 121.2 . .
C1B C2B H2B 121.2 . .
C2B C3B C4B 119.4(5) . .
C2B C3B H3B 120.3 . .
C4B C3B H3B 120.3 . .
C5B C4B C3B 120.2(4) . .
C5B C4B H4B 119.9 . .
C3B C4B H4B 119.9 . .
N1B C5B C4B 120.0(4) . .
N1B C5B C6B 117.0(4) . .
C4B C5B C6B 123.0(4) . .
C5B C6B C7B 112.3(4) . .
C5B C6B C11B 109.9(4) . .
C7B C6B C11B 104.9(4) . .
C5B C6B C8B 112.4(4) . .
C7B C6B C8B 106.2(3) . .
C11B C6B C8B 110.8(4) . .
C6B C7B H7B1 109.5 . .
C6B C7B H7B2 109.5 . .
H7B1 C7B H7B2 109.5 . .
C6B C7B H7B3 109.4 . .
H7B1 C7B H7B3 109.5 . .
H7B2 C7B H7B3 109.5 . .
N2B C8B C6B 118.2(3) . .
N2B C8B H8B1 107.8 . .
C6B C8B H8B1 107.8 . .
N2B C8B H8B2 107.8 . .
C6B C8B H8B2 107.8 . .
H8B1 C8B H8B2 107.1 . .
O1B C9B N2B 124.7(4) . .
O1B C9B C10B 118.7(4) . .
N2B C9B C10B 116.6(4) . .
C9B C10B H10D 109.5 . .
C9B C10B H10E 109.5 . .
H10D C10B H10E 109.5 . .
C9B C10B H10F 109.4 . .
H10D C10B H10F 109.5 . .
H10E C10B H10F 109.5 . .
N3B C11B C6B 114.1(4) . .
N3B C11B H11C 108.7 . .
C6B C11B H11C 108.7 . .
N3B C11B H11D 108.7 . .
C6B C11B H11D 108.7 . .
H11C C11B H11D 107.6 . .
O2B C12B N3B 119.2(4) . .
O2B C12B C13B 115.7(4) . .
N3B C12B C13B 125.1(4) . .
C12B C13B H13D 109.5 . .
C12B C13B H13E 109.4 . .
H13D C13B H13E 109.5 . .
C12B C13B H13F 109.5 . .
H13D C13B H13F 109.5 . .
H13E C13B H13F 109.5 . .
O1B Na1 O2C 105.82(14) . 3_767
O1B Na1 O1A 114.11(12) . 2_646
O2C Na1 O1A 112.11(14) 3_767 2_646
O1B Na1 O3C 99.36(13) . .
O2C Na1 O3C 125.07(16) 3_767 .
O1A Na1 O3C 100.10(13) 2_646 .
O1B Na1 O2C 110.67(12) . .
O2C Na1 O2C 74.26(15) 3_767 .
O1A Na1 O2C 130.14(13) 2_646 .
O3C Na1 O2C 51.16(12) . .
O1C S1C O2C 117.4(2) . .
O1C S1C O3C 115.1(3) . .
O2C S1C O3C 110.2(3) . .
O1C S1C C1C 104.5(3) . .
O2C S1C C1C 105.2(3) . .
O3C S1C C1C 102.5(2) . .
S1C O2C Na1 165.0(3) . 3_767
S1C O2C Na1 89.0(2) . .
Na1 O2C Na1 105.74(15) 3_767 .
S1C O3C Na1 107.2(2) . .
F2C C1C F1C 108.0(5) . .
F2C C1C F3C 107.5(5) . .
F1C C1C F3C 107.8(5) . .
F2C C1C S1C 113.5(4) . .
F1C C1C S1C 112.2(4) . .
F3C C1C S1C 107.6(4) . .
H1SA O1S H1SB 94(2) . .
C2T O1T C5T 108.5(8) . .
O1T C2T C3T 104.1(8) . .
O1T C2T H2T1 110.9 . .
C3T C2T H2T1 110.9 . .
O1T C2T H2T2 110.9 . .
C3T C2T H2T2 110.9 . .
H2T1 C2T H2T2 109.0 . .
C2T C3T C4T 105.3(9) . .
C2T C3T H3T1 110.7 . .
C4T C3T H3T1 110.7 . .
C2T C3T H3T2 110.7 . .
C4T C3T H3T2 110.7 . .
H3T1 C3T H3T2 108.8 . .
C5T C4T C3T 102.0(9) . .
C5T C4T H4T1 111.4 . .
C3T C4T H4T1 111.4 . .
C5T C4T H4T2 111.4 . .
C3T C4T H4T2 111.4 . .
H4T1 C4T H4T2 109.2 . .
O1T C5T C4T 108.3(8) . .
O1T C5T H5T1 110.0 . .
C4T C5T H5T1 110.0 . .
O1T C5T H5T2 110.0 . .
C4T C5T H5T2 110.0 . .
H5T1 C5T H5T2 108.4 . .
C2T' C1T' H1T1 108.8 . .
C2T' C1T' H1T2 109.5 . .
H1T1 C1T' H1T2 109.5 . .
C2T' C1T' H1T3 110.1 . .
H1T1 C1T' H1T3 109.5 . .
H1T2 C1T' H1T3 109.5 . .
O3T' C2T' C1T' 105.9(7) . .
O3T' C2T' H2T3 110.5 . .
C1T' C2T' H2T3 110.5 . .
O3T' C2T' H2T4 110.5 . .
C1T' C2T' H2T4 110.5 . .
H2T3 C2T' H2T4 108.7 . .
C4T' O3T' C2T' 107.8(9) . .
O3T' C4T' C5T' 106.4(8) . .
O3T' C4T' H4T3 110.4 . .
C5T' C4T' H4T3 110.4 . .
O3T' C4T' H4T4 110.4 . .
C5T' C4T' H4T4 110.4 . .
H4T3 C4T' H4T4 108.6 . .
C4T' C5T' H5T3 109.9 . .
C4T' C5T' H5T4 109.3 . .
H5T3 C5T' H5T4 109.5 . .
C4T' C5T' H5T5 109.3 . .
H5T3 C5T' H5T5 109.5 . .
H5T4 C5T' H5T5 109.5 . .

loop_
_geom_bond_atom_site_label_1
_geom_bond_atom_site_label_2
_geom_bond_distance
_geom_bond_site_symmetry_2
Cu1 N2B 1.870(3) .
Cu1 N2A 1.876(3) .
Cu1 Cu3 2.7375(9) .
Cu1 Cu2 2.7785(10) .
Cu2 O2B 1.862(3) .
Cu2 N3A 1.878(3) .
Cu2 N1A 2.062(3) .
Cu2 Cu3 2.4282(9) .
Cu3 O2A 1.888(3) .
Cu3 N3B 1.891(4) .
Cu3 N1B 2.070(3) .
O1A C9A 1.259(5) .
O1A Na1 2.291(3) 2_656
O2A C12A 1.299(5) .
N1A C5A 1.350(5) .
N1A C1A 1.359(5) .
N2A C9A 1.334(5) .
N2A C8A 1.459(5) .
N3A C12A 1.309(5) .
N3A C11A 1.451(5) .
C1A C2A 1.381(5) .
C1A H1A 0.9500 .
C2A C3A 1.358(6) .
C2A H2A 0.9500 .
C3A C4A 1.388(6) .
C3A H3A 0.9500 .
C4A C5A 1.379(6) .
C4A H4A 0.9500 .
C5A C6A 1.520(5) .
C6A C7A 1.524(5) .
C6A C11A 1.551(5) .
C6A C8A 1.569(5) .
C7A H7A1 0.9800 .
C7A H7A2 0.9800 .
C7A H7A3 0.9800 .
C8A H8A1 0.9900 .
C8A H8A2 0.9900 .
C9A C10A 1.504(6) .
C10A H10A 0.9800 .
C10A H10B 0.9800 .
C10A H10C 0.9800 .
C11A H11A 0.9900 .
C11A H11B 0.9900 .
C12A C13A 1.501(5) .
C13A H13A 0.9800 .
C13A H13B 0.9800 .
C13A H13C 0.9800 .
O2B C12B 1.286(5) .
O1B C9B 1.249(5) .
O1B Na1 2.202(3) .
N1B C1B 1.330(5) .
N1B C5B 1.349(5) .
N2B C9B 1.346(5) .
N2B C8B 1.457(5) .
N3B C12B 1.312(5) .
N3B C11B 1.457(5) .
C1B C2B 1.398(6) .
C1B H1B 0.9500 .
C2B C3B 1.373(6) .
C2B H2B 0.9500 .
C3B C4B 1.390(6) .
C3B H3B 0.9500 .
C4B C5B 1.385(5) .
C4B H4B 0.9500 .
C5B C6B 1.507(6) .
C6B C7B 1.535(5) .
C6B C11B 1.554(6) .
C6B C8B 1.558(5) .
C7B H7B1 0.9800 .
C7B H7B2 0.9800 .
C7B H7B3 0.9800 .
C8B H8B1 0.9900 .
C8B H8B2 0.9900 .
C9B C10B 1.501(6) .
C10B H10D 0.9800 .
C10B H10E 0.9800 .
C10B H10F 0.9800 .
C11B H11C 0.9900 .
C11B H11D 0.9900 .
C12B C13B 1.491(5) .
C13B H13D 0.9800 .
C13B H13E 0.9800 .
C13B H13F 0.9800 .
Na1 O2C 2.291(4) 3_767
Na1 O1A 2.291(3) 2_646
Na1 O3C 2.453(4) .
Na1 O2C 2.873(5) .
S1C O1C 1.408(3) .
S1C O2C 1.417(3) .
S1C O3C 1.425(3) .
S1C C1C 1.815(6) .
O2C Na1 2.291(4) 3_767
C1C F2C 1.283(6) .
C1C F1C 1.292(6) .
C1C F3C 1.314(6) .
O1S H1SA 0.962(19) .
O1S H1SB 0.983(19) .
O1T C2T 1.437(9) .
O1T C5T 1.441(9) .
C2T C3T 1.486(8) .
C2T H2T1 0.9900 .
C2T H2T2 0.9900 .
C3T C4T 1.488(8) .
C3T H3T1 0.9900 .
C3T H3T2 0.9900 .
C4T C5T 1.483(8) .
C4T H4T1 0.9900 .
C4T H4T2 0.9900 .
C5T H5T1 0.9900 .
C5T H5T2 0.9900 .
C1T' C2T' 1.460(10) .
C1T' H1T1 0.9800 .
C1T' H1T2 0.9800 .
C1T' H1T3 0.9800 .
C2T' O3T' 1.422(9) .
C2T' H2T3 0.9900 .
C2T' H2T4 0.9900 .
O3T' C4T' 1.416(9) .
C4T' C5T' 1.463(10) .
C4T' H4T3 0.9900 .
C4T' H4T4 0.9900 .
C5T' H5T3 0.9800 .
C5T' H5T4 0.9800 .
C5T' H5T5 0.9800 .

loop_
_geom_hbond_atom_site_label_D
_geom_hbond_atom_site_label_H
_geom_hbond_atom_site_label_A
_geom_hbond_distance_DH
_geom_hbond_distance_HA
_geom_hbond_distance_DA
_geom_hbond_angle_DHA
_geom_hbond_site_symmetry_A
O1S H1SA O1A 0.962(19) 1.90(2) 2.855(6) 172(5) .
O1S H1SB O3C 0.983(19) 1.95(3) 2.863(6) 154(5) 2_656

loop_
_geom_torsion_atom_site_label_1
_geom_torsion_atom_site_label_2
_geom_torsion_atom_site_label_3
_geom_torsion_atom_site_label_4
_geom_torsion
_geom_torsion_site_symmetry_1
_geom_torsion_site_symmetry_4
N2B Cu1 Cu2 O2B -75.52(16) . .
N2A Cu1 Cu2 O2B 103.45(15) . .
Cu3 Cu1 Cu2 O2B -81.48(9) . .
N2B Cu1 Cu2 N3A 93.50(17) . .
N2A Cu1 Cu2 N3A -87.54(16) . .
Cu3 Cu1 Cu2 N3A 87.54(11) . .
N2B Cu1 Cu2 N1A -171.88(17) . .
N2A Cu1 Cu2 N1A 7.08(17) . .
Cu3 Cu1 Cu2 N1A -177.84(12) . .
N2B Cu1 Cu2 Cu3 5.96(13) . .
N2A Cu1 Cu2 Cu3 -175.08(12) . .
O2B Cu2 Cu3 O2A -154.50(12) . .
N3A Cu2 Cu3 O2A 13.92(13) . .
Cu1 Cu2 Cu3 O2A 102.71(8) . .
O2B Cu2 Cu3 N3B 15.23(14) . .
N3A Cu2 Cu3 N3B -176.35(14) . .
Cu1 Cu2 Cu3 N3B -87.56(11) . .
O2B Cu2 Cu3 Cu1 102.80(9) . .
N3A Cu2 Cu3 Cu1 -88.79(10) . .
N2B Cu1 Cu3 O2A 103.85(15) . .
N2A Cu1 Cu3 O2A -76.74(15) . .
Cu2 Cu1 Cu3 O2A -81.82(9) . .
N2B Cu1 Cu3 N3B -87.35(17) . .
N2A Cu1 Cu3 N3B 92.05(17) . .
Cu2 Cu1 Cu3 N3B 86.97(12) . .
N2B Cu1 Cu3 N1B 5.23(16) . .
N2A Cu1 Cu3 N1B -175.36(16) . .
Cu2 Cu1 Cu3 N1B 179.56(12) . .
N2B Cu1 Cu3 Cu2 -174.33(12) . .
N2A Cu1 Cu3 Cu2 5.08(12) . .
N3B Cu3 O2A C12A -69.9(7) . .
N1B Cu3 O2A C12A 166.7(3) . .
Cu2 Cu3 O2A C12A -15.7(3) . .
Cu1 Cu3 O2A C12A 48.0(3) . .
O2B Cu2 N1A C5A -157.3(3) . .
N3A Cu2 N1A C5A 34.2(3) . .
Cu1 Cu2 N1A C5A -55.5(3) . .
O2B Cu2 N1A C1A 16.3(3) . .
N3A Cu2 N1A C1A -152.1(3) . .
Cu1 Cu2 N1A C1A 118.1(3) . .
Cu3 Cu1 N2A C9A -104.6(3) . .
Cu2 Cu1 N2A C9A -100.2(3) . .
Cu3 Cu1 N2A C8A 88.6(3) . .
Cu2 Cu1 N2A C8A 93.0(3) . .
O2B Cu2 N3A C12A 45.7(8) . .
N1A Cu2 N3A C12A 164.5(3) . .
Cu3 Cu2 N3A C12A -15.9(3) . .
Cu1 Cu2 N3A C12A -79.0(3) . .
O2B Cu2 N3A C11A -132.2(6) . .
N1A Cu2 N3A C11A -13.4(3) . .
Cu3 Cu2 N3A C11A 166.3(3) . .
Cu1 Cu2 N3A C11A 103.1(3) . .
C5A N1A C1A C2A -1.0(6) . .
Cu2 N1A C1A C2A -174.8(3) . .
N1A C1A C2A C3A 0.3(7) . .
C1A C2A C3A C4A 0.5(8) . .
C2A C3A C4A C5A -0.6(8) . .
C1A N1A C5A C4A 0.8(6) . .
Cu2 N1A C5A C4A 174.4(3) . .
C1A N1A C5A C6A -177.0(4) . .
Cu2 N1A C5A C6A -3.4(5) . .
C3A C4A C5A N1A 0.0(7) . .
C3A C4A C5A C6A 177.6(4) . .
N1A C5A C6A C7A -169.0(4) . .
C4A C5A C6A C7A 13.3(6) . .
N1A C5A C6A C11A -51.4(5) . .
C4A C5A C6A C11A 130.9(4) . .
N1A C5A C6A C8A 71.8(5) . .
C4A C5A C6A C8A -105.9(5) . .
C9A N2A C8A C6A 84.5(5) . .
Cu1 N2A C8A C6A -107.8(4) . .
C5A C6A C8A N2A -39.2(5) . .
C7A C6A C8A N2A -160.9(4) . .
C11A C6A C8A N2A 83.9(4) . .
Na1 O1A C9A N2A -176.6(3) 2_656 .
Na1 O1A C9A C10A 3.3(5) 2_656 .
C8A N2A C9A O1A -0.7(6) . .
Cu1 N2A C9A O1A -168.2(3) . .
C8A N2A C9A C10A 179.4(3) . .
Cu1 N2A C9A C10A 11.9(5) . .
C12A N3A C11A C6A 149.2(4) . .
Cu2 N3A C11A C6A -32.8(4) . .
C5A C6A C11A N3A 74.2(4) . .
C7A C6A C11A N3A -165.1(3) . .
C8A C6A C11A N3A -49.3(5) . .
Cu3 O2A C12A N3A 8.6(5) . .
Cu3 O2A C12A C13A -171.7(3) . .
C11A N3A C12A O2A -173.3(3) . .
Cu2 N3A C12A O2A 8.8(5) . .
C11A N3A C12A C13A 7.0(6) . .
Cu2 N3A C12A C13A -170.9(3) . .
N3A Cu2 O2B C12B -81.6(7) . .
N1A Cu2 O2B C12B 159.2(3) . .
Cu3 Cu2 O2B C12B -20.1(3) . .
Cu1 Cu2 O2B C12B 41.8(3) . .
O2A Cu3 N1B C1B 18.1(3) . .
N3B Cu3 N1B C1B -151.3(3) . .
Cu1 Cu3 N1B C1B 121.2(3) . .
O2A Cu3 N1B C5B -154.2(3) . .
N3B Cu3 N1B C5B 36.3(3) . .
Cu1 Cu3 N1B C5B -51.2(3) . .
Cu3 Cu1 N2B C9B -103.7(3) . .
Cu2 Cu1 N2B C9B -108.8(3) . .
Cu3 Cu1 N2B C8B 93.8(3) . .
Cu2 Cu1 N2B C8B 88.6(3) . .
O2A Cu3 N3B C12B 39.2(8) . .
N1B Cu3 N3B C12B 162.5(3) . .
Cu2 Cu3 N3B C12B -15.1(3) . .
Cu1 Cu3 N3B C12B -80.0(3) . .
O2A Cu3 N3B C11B -136.5(6) . .
N1B Cu3 N3B C11B -13.3(3) . .
Cu2 Cu3 N3B C11B 169.1(3) . .
Cu1 Cu3 N3B C11B 104.2(3) . .
C5B N1B C1B C2B -2.8(6) . .
Cu3 N1B C1B C2B -175.3(3) . .
N1B C1B C2B C3B 2.2(7) . .
C1B C2B C3B C4B -0.7(7) . .
C2B C3B C4B C5B -0.1(7) . .
C1B N1B C5B C4B 1.8(6) . .
Cu3 N1B C5B C4B 174.0(3) . .
C1B N1B C5B C6B -178.3(4) . .
Cu3 N1B C5B C6B -6.1(5) . .
C3B C4B C5B N1B -0.4(6) . .
C3B C4B C5B C6B 179.7(4) . .
N1B C5B C6B C7B -166.9(4) . .
C4B C5B C6B C7B 13.0(6) . .
N1B C5B C6B C11B -50.4(5) . .
C4B C5B C6B C11B 129.4(4) . .
N1B C5B C6B C8B 73.5(5) . .
C4B C5B C6B C8B -106.6(5) . .
C9B N2B C8B C6B 89.3(5) . .
Cu1 N2B C8B C6B -106.8(4) . .
C5B C6B C8B N2B -39.2(5) . .
C7B C6B C8B N2B -162.3(4) . .
C11B C6B C8B N2B 84.2(5) . .
Na1 O1B C9B N2B 110.3(17) . .
Na1 O1B C9B C10B -71.8(18) . .
C8B N2B C9B O1B -1.9(6) . .
Cu1 N2B C9B O1B -165.6(3) . .
C8B N2B C9B C10B -179.8(4) . .
Cu1 N2B C9B C10B 16.5(5) . .
C12B N3B C11B C6B 149.9(4) . .
Cu3 N3B C11B C6B -34.2(5) . .
C5B C6B C11B N3B 75.3(5) . .
C7B C6B C11B N3B -163.8(4) . .
C8B C6B C11B N3B -49.6(5) . .
Cu2 O2B C12B N3B 14.5(5) . .
Cu2 O2B C12B C13B -166.5(3) . .
C11B N3B C12B O2B -179.3(4) . .
Cu3 N3B C12B O2B 4.9(5) . .
C11B N3B C12B C13B 1.8(6) . .
Cu3 N3B C12B C13B -174.0(3) . .
C9B O1B Na1 O2C 30.5(17) . 3_767
C9B O1B Na1 O1A 154.3(17) . 2_646
C9B O1B Na1 O3C -100.2(17) . .
C9B O1B Na1 O2C -48.3(17) . .
C9B O1B Na1 Na1 -13.5(17) . 3_767
O1C S1C O2C Na1 -49.5(11) . 3_767
O3C S1C O2C Na1 176.1(10) . 3_767
C1C S1C O2C Na1 66.2(11) . 3_767
Na1 S1C O2C Na1 -170.7(11) . 3_767
O1C S1C O2C Na1 121.2(2) . .
O3C S1C O2C Na1 -13.2(2) . .
C1C S1C O2C Na1 -123.0(2) . .
O1B Na1 O2C S1C -76.2(2) . .
O2C Na1 O2C S1C -177.5(3) 3_767 .
O1A Na1 O2C S1C 76.6(2) 2_646 .
O3C Na1 O2C S1C 9.18(15) . .
O1B Na1 O2C Na1 101.33(16) . 3_767
O2C Na1 O2C Na1 0.0 3_767 3_767
O1A Na1 O2C Na1 -105.90(18) 2_646 3_767
O3C Na1 O2C Na1 -173.3(2) . 3_767
S1C Na1 O2C Na1 177.5(3) . 3_767
O1C S1C O3C Na1 -119.3(2) . .
O2C S1C O3C Na1 16.2(3) . .
C1C S1C O3C Na1 127.9(2) . .
O1B Na1 O3C S1C 99.5(2) . .
O2C Na1 O3C S1C -17.5(3) 3_767 .
O1A Na1 O3C S1C -143.77(19) 2_646 .
O2C Na1 O3C S1C -9.56(16) . .
O1C S1C C1C F2C -175.4(4) . .
O2C S1C C1C F2C 60.3(5) . .
O3C S1C C1C F2C -55.0(5) . .
O1C S1C C1C F1C -52.6(5) . .
O2C S1C C1C F1C -176.9(4) . .
O3C S1C C1C F1C 67.8(5) . .
O1C S1C C1C F3C 65.7(5) . .
O2C S1C C1C F3C -58.6(5) . .
O3C S1C C1C F3C -173.9(4) . .
C5T O1T C2T C3T 19.9(14) . .
O1T C2T C3T C4T -33.2(14) . .
C2T C3T C4T C5T 33.0(14) . .
C2T O1T C5T C4T 0.8(14) . .
C3T C4T C5T O1T -21.0(13) . .
C1T' C2T' O3T' C4T' 175.1(11) . .
C2T' O3T' C4T' C5T' -177.2(11) . .
